data_7037644
loop_
_publ_author_name
'Jayanthi, Eswaran'
'Kalaiselvi, Sivalingam'
'Padma, Viswanatha Vijaya'
'Bhuvanesh, Nattamai S. P.'
'Dharmaraj, Nallasamy'

_publ_section_title
;
 Solvent assisted formation of ruthenium(iii) and ruthenium(ii) hydrazone
 complexes in one-pot with potential in vitro cytotoxicity and enhanced
 LDH, NO and ROS release.
;
_journal_issue 4
_journal_name_full 'Dalton transactions (Cambridge, England : 2003)'
_journal_page_first 1693
_journal_page_last 1707
_journal_paper_doi 10.1039/c5dt03849a
_journal_volume 45
_journal_year 2016
_chemical_formula_sum 'C56 H45 As2 Cl8 N2 O2 Ru'
_chemical_formula_weight 1312.45
_chemical_name_systematic
;
?
;
_space_group_IT_number 2
_symmetry_cell_setting triclinic
_symmetry_space_group_name_Hall '-P 1'
_symmetry_space_group_name_H-M 'P -1'
_atom_sites_solution_hydrogens geom
_atom_sites_solution_primary direct
_atom_sites_solution_secondary difmap
_audit_creation_method SHELXL-97
_audit_update_record
;
2012-08-21 deposited with the CCDC.
2015-12-08 downloaded from the CCDC.
;
_cell_angle_alpha 83.282(2)
_cell_angle_beta 79.771(2)
_cell_angle_gamma 73.680(2)
_cell_formula_units_Z 2
_cell_length_a 11.8881(8)
_cell_length_b 12.3931(9)
_cell_length_c 19.7035(14)
_cell_measurement_reflns_used 4127
_cell_measurement_temperature 110(2)
_cell_measurement_theta_max 31.91
_cell_measurement_theta_min 2.20
_cell_volume 2734.8(3)
_computing_cell_refinement
;
APEX-II(BRUKER-NONIUS, 2003)
;
_computing_data_collection 'APEX-II (BRUKER-NONIUS, 2003)'
_computing_data_reduction APEX-II
_computing_molecular_graphics Olex2
_computing_publication_material 'Bruker SHELXTL'
_computing_structure_refinement 'SHELXL-97 (Sheldrick, 2008)'
_computing_structure_solution 'SHELXS-97 (Sheldrick, 2008)'
_diffrn_ambient_temperature 110(2)
_diffrn_measured_fraction_theta_full 0.991
_diffrn_measured_fraction_theta_max 0.991
_diffrn_measurement_device_type 'APEX II'
_diffrn_measurement_method 'omega scans'
_diffrn_radiation_monochromator graphite
_diffrn_radiation_source 'fine-focus sealed tube'
_diffrn_radiation_type MoK\a
_diffrn_radiation_wavelength 0.71073
_diffrn_reflns_av_R_equivalents 0.0000
_diffrn_reflns_av_sigmaI/netI 0.0373
_diffrn_reflns_limit_h_max 14
_diffrn_reflns_limit_h_min -13
_diffrn_reflns_limit_k_max 14
_diffrn_reflns_limit_k_min -14
_diffrn_reflns_limit_l_max 23
_diffrn_reflns_limit_l_min 0
_diffrn_reflns_number 9544
_diffrn_reflns_theta_full 25.00
_diffrn_reflns_theta_max 25.00
_diffrn_reflns_theta_min 1.95
_diffrn_standards_decay_% 0
_diffrn_standards_interval_count 0
_diffrn_standards_number 0
_exptl_absorpt_coefficient_mu 1.922
_exptl_absorpt_correction_T_max 0.7882
_exptl_absorpt_correction_T_min 0.5527
_exptl_absorpt_correction_type multi-scan
_exptl_absorpt_process_details 'SADABS; (Sheldrick, 2006)'
_exptl_crystal_colour brown
_exptl_crystal_density_diffrn 1.594
_exptl_crystal_density_method 'not measured'
_exptl_crystal_description block
_exptl_crystal_F_000 1314
_exptl_crystal_size_max 0.35
_exptl_crystal_size_mid 0.32
_exptl_crystal_size_min 0.13
_refine_diff_density_max 1.436
_refine_diff_density_min -1.182
_refine_diff_density_rms 0.141
_refine_ls_extinction_method none
_refine_ls_goodness_of_fit_ref 1.080
_refine_ls_hydrogen_treatment constr
_refine_ls_matrix_type full
_refine_ls_number_parameters 648
_refine_ls_number_reflns 9544
_refine_ls_number_restraints 202
_refine_ls_restrained_S_all 1.074
_refine_ls_R_factor_all 0.0685
_refine_ls_R_factor_gt 0.0548
_refine_ls_shift/su_max 0.001
_refine_ls_shift/su_mean 0.000
_refine_ls_structure_factor_coef Fsqd
_refine_ls_weighting_details 'calc w=1/[\s^2^(Fo^2^)+(0.0847P)^2^+9.1773P] where P=(Fo^2^+2Fc^2^)/3'
_refine_ls_weighting_scheme calc
_refine_ls_wR_factor_gt 0.1455
_refine_ls_wR_factor_ref 0.1536
_reflns_number_gt 7822
_reflns_number_total 9544
_reflns_threshold_expression >2sigma(I)
_cod_data_source_file c5dt03849a2.cif
_cod_data_source_block twin4
_cod_depositor_comments
;
The following automatic conversions were performed:

'_symmetry_cell_setting' value 'Triclinic' changed to 'triclinic'
according to
/usr/data/users/saulius/crontab/automatic-downloads/rss-feeds/RSC/lib/dictionaries/cif_core.dic
dictionary named 'cif_core.dic' version 2.4.2 from 2011-04-26.

Automatic conversion script
Id: cif_fix_values 4268 2015-11-12 08:31:59Z antanas 

 Adding full bibliography for 7037642--7037645.cif.
;
_cod_original_sg_symbol_H-M P-1
_cod_database_code 7037644

loop_
_symmetry_equiv_pos_as_xyz
'x, y, z'
'-x, -y, -z'

loop_
_atom_site_label
_atom_site_type_symbol
_atom_site_fract_x
_atom_site_fract_y
_atom_site_fract_z
_atom_site_U_iso_or_equiv
_atom_site_adp_type
_atom_site_occupancy
_atom_site_symmetry_multiplicity
_atom_site_calc_flag
_atom_site_refinement_flags
_atom_site_disorder_assembly
_atom_site_disorder_group
Ru1 Ru 0.20747(3) 0.58227(3) 0.192446(18) 0.01372(12) Uani 1 1 d U . .
As1 As 0.26527(4) 0.37692(4) 0.17839(2) 0.01657(14) Uani 1 1 d U . .
As2 As 0.15286(4) 0.78911(4) 0.20434(2) 0.01734(14) Uani 1 1 d U . .
C1 C 0.4399(4) 0.5791(4) 0.2051(2) 0.0178(9) Uani 1 1 d U . .
C2 C 0.5626(4) 0.5905(4) 0.1846(3) 0.0206(10) Uani 1 1 d U . .
C3 C 0.6128(4) 0.5878(5) 0.1167(3) 0.0277(11) Uani 1 1 d U . .
H3 H 0.5688 0.5782 0.0831 0.033 Uiso 1 1 calc R . .
C4 C 0.7268(5) 0.5986(5) 0.0960(3) 0.0315(12) Uani 1 1 d U . .
H4 H 0.7608 0.5959 0.0486 0.038 Uiso 1 1 calc R . .
C5 C 0.7905(5) 0.6134(5) 0.1442(3) 0.0367(13) Uani 1 1 d U . .
H5 H 0.8694 0.6194 0.1306 0.044 Uiso 1 1 calc R . .
C6 C 0.7388(5) 0.6196(6) 0.2129(3) 0.0469(16) Uani 1 1 d U . .
H6 H 0.7826 0.6307 0.2462 0.056 Uiso 1 1 calc R . .
C7 C 0.6246(5) 0.6099(6) 0.2339(3) 0.0392(14) Uani 1 1 d U . .
H7 H 0.5890 0.6163 0.2809 0.047 Uiso 1 1 calc R . .
C8 C 0.2333(4) 0.5369(4) 0.3442(2) 0.0195(10) Uani 1 1 d U . .
H8 H 0.1525 0.5371 0.3476 0.023 Uiso 1 1 calc R . .
C9 C 0.2770(4) 0.5162(4) 0.4112(3) 0.0226(10) Uani 1 1 d U . .
C10 C 0.3922(5) 0.4564(4) 0.4206(3) 0.0256(11) Uani 1 1 d U . .
C11 C 0.4183(6) 0.4204(5) 0.4882(3) 0.0365(13) Uani 1 1 d U . .
H11 H 0.4966 0.3788 0.4943 0.044 Uiso 1 1 calc R . .
C12 C 0.3346(6) 0.4439(6) 0.5441(3) 0.0416(14) Uani 1 1 d U . .
H12 H 0.3546 0.4168 0.5887 0.050 Uiso 1 1 calc R . .
C13 C 0.2168(5) 0.5083(5) 0.5380(3) 0.0327(12) Uani 1 1 d U . .
C14 C 0.1874(5) 0.5470(4) 0.4708(3) 0.0245(10) Uani 1 1 d U . .
C15 C 0.1289(6) 0.5374(6) 0.5962(3) 0.0418(14) Uani 1 1 d U . .
H15 H 0.1480 0.5108 0.6410 0.050 Uiso 1 1 calc R . .
C16 C 0.0186(6) 0.6018(5) 0.5898(3) 0.0413(14) Uani 1 1 d U . .
H16 H -0.0390 0.6200 0.6297 0.050 Uiso 1 1 calc R . .
C17 C -0.0103(5) 0.6416(5) 0.5236(3) 0.0342(12) Uani 1 1 d U . .
H17 H -0.0877 0.6877 0.5191 0.041 Uiso 1 1 calc R . .
C18 C 0.0717(5) 0.6147(4) 0.4656(3) 0.0284(11) Uani 1 1 d U . .
H18 H 0.0503 0.6421 0.4213 0.034 Uiso 1 1 calc R . .
C19 C 0.2527(4) 0.2743(4) 0.2605(3) 0.0209(10) Uani 1 1 d U . .
C20 C 0.1764(5) 0.2054(4) 0.2681(3) 0.0288(11) Uani 1 1 d U . .
H20 H 0.1314 0.2067 0.2326 0.035 Uiso 1 1 calc R . .
C21 C 0.1661(6) 0.1353(5) 0.3270(3) 0.0405(14) Uani 1 1 d U . .
H21 H 0.1145 0.0877 0.3316 0.049 Uiso 1 1 calc R . .
C22 C 0.2294(6) 0.1334(5) 0.3792(3) 0.0394(14) Uani 1 1 d U . .
H22 H 0.2215 0.0845 0.4196 0.047 Uiso 1 1 calc R . .
C23 C 0.3045(5) 0.2023(5) 0.3733(3) 0.0348(12) Uani 1 1 d U . .
H23 H 0.3483 0.2009 0.4094 0.042 Uiso 1 1 calc R . .
C24 C 0.3154(5) 0.2737(4) 0.3139(3) 0.0281(11) Uani 1 1 d U . .
H24 H 0.3658 0.3223 0.3098 0.034 Uiso 1 1 calc R . .
C25 C 0.1880(4) 0.3224(4) 0.1159(2) 0.0217(10) Uani 1 1 d U . .
C26 C 0.0736(5) 0.3790(5) 0.1058(3) 0.0334(12) Uani 1 1 d U . .
H26 H 0.0316 0.4437 0.1301 0.040 Uiso 1 1 calc R . .
C27 C 0.0200(5) 0.3398(5) 0.0592(3) 0.0376(14) Uani 1 1 d U . .
H27 H -0.0584 0.3785 0.0518 0.045 Uiso 1 1 calc R . .
C28 C 0.0800(5) 0.2465(5) 0.0247(3) 0.0353(13) Uani 1 1 d U . .
H28 H 0.0432 0.2209 -0.0071 0.042 Uiso 1 1 calc R . .
C29 C 0.1924(5) 0.1896(5) 0.0353(3) 0.0329(12) Uani 1 1 d U . .
H29 H 0.2328 0.1236 0.0118 0.040 Uiso 1 1 calc R . .
C30 C 0.2482(5) 0.2279(4) 0.0805(3) 0.0257(11) Uani 1 1 d U . .
H30 H 0.3271 0.1893 0.0870 0.031 Uiso 1 1 calc R . .
C31 C 0.4301(4) 0.3307(4) 0.1366(2) 0.0207(10) Uani 1 1 d U . .
C32 C 0.4570(5) 0.3743(4) 0.0692(3) 0.0249(10) Uani 1 1 d U . .
H32 H 0.3950 0.4171 0.0448 0.030 Uiso 1 1 calc R . .
C33 C 0.5739(5) 0.3553(4) 0.0375(3) 0.0272(11) Uani 1 1 d U . .
H33 H 0.5916 0.3837 -0.0089 0.033 Uiso 1 1 calc R . .
C34 C 0.6651(5) 0.2952(5) 0.0733(3) 0.0330(12) Uani 1 1 d U . .
H34 H 0.7452 0.2835 0.0518 0.040 Uiso 1 1 calc R . .
C35 C 0.6389(5) 0.2524(6) 0.1403(3) 0.0403(14) Uani 1 1 d U . .
H35 H 0.7012 0.2111 0.1649 0.048 Uiso 1 1 calc R . .
C36 C 0.5212(5) 0.2696(5) 0.1719(3) 0.0312(12) Uani 1 1 d U . .
H36 H 0.5035 0.2391 0.2178 0.037 Uiso 1 1 calc R . .
C37 C 0.1189(4) 0.8352(4) 0.2985(2) 0.0206(10) Uani 1 1 d U . .
C38 C 0.2110(5) 0.8048(4) 0.3384(3) 0.0250(11) Uani 1 1 d U . .
H38 H 0.2886 0.7652 0.3189 0.030 Uiso 1 1 calc R . .
C39 C 0.1887(5) 0.8325(4) 0.4058(3) 0.0287(11) Uani 1 1 d U . .
H39 H 0.2516 0.8128 0.4324 0.034 Uiso 1 1 calc R . .
C40 C 0.0766(5) 0.8884(4) 0.4356(3) 0.0312(12) Uani 1 1 d U . .
H40 H 0.0623 0.9066 0.4824 0.037 Uiso 1 1 calc R . .
C41 C -0.0142(5) 0.9175(5) 0.3968(3) 0.0336(12) Uani 1 1 d U . .
H41 H -0.0917 0.9558 0.4171 0.040 Uiso 1 1 calc R . .
C42 C 0.0064(4) 0.8913(4) 0.3280(3) 0.0259(11) Uani 1 1 d U . .
H42 H -0.0568 0.9119 0.3015 0.031 Uiso 1 1 calc R . .
C43 C 0.0167(4) 0.8774(4) 0.1632(3) 0.0248(10) Uani 1 1 d U . .
C44 C -0.0860(5) 0.8393(5) 0.1739(3) 0.0386(14) Uani 1 1 d U . .
H44 H -0.0884 0.7723 0.2022 0.046 Uiso 1 1 calc R . .
C45 C -0.1827(5) 0.8980(5) 0.1439(4) 0.0446(15) Uani 1 1 d U . .
H45 H -0.2523 0.8721 0.1523 0.053 Uiso 1 1 calc R . .
C46 C -0.1800(6) 0.9939(5) 0.1017(4) 0.0493(17) Uani 1 1 d U . .
H46 H -0.2471 1.0342 0.0807 0.059 Uiso 1 1 calc R . .
C47 C -0.0801(6) 1.0309(6) 0.0903(4) 0.0564(19) Uani 1 1 d U . .
H47 H -0.0774 1.0965 0.0606 0.068 Uiso 1 1 calc R . .
C48 C 0.0176(5) 0.9739(5) 0.1216(4) 0.0446(16) Uani 1 1 d U . .
H48 H 0.0858 1.0020 0.1142 0.054 Uiso 1 1 calc R . .
C49 C 0.2787(4) 0.8583(4) 0.1605(3) 0.0239(10) Uani 1 1 d U . .
C50 C 0.3220(5) 0.9266(5) 0.1951(3) 0.0322(12) Uani 1 1 d U . .
H50 H 0.2865 0.9463 0.2406 0.039 Uiso 1 1 calc R . .
C51 C 0.4183(5) 0.9653(5) 0.1615(3) 0.0416(14) Uani 1 1 d U . .
H51 H 0.4498 1.0103 0.1849 0.050 Uiso 1 1 calc R . .
C52 C 0.4679(5) 0.9392(5) 0.0956(3) 0.0394(14) Uani 1 1 d U . .
H52 H 0.5330 0.9669 0.0733 0.047 Uiso 1 1 calc R . .
C53 C 0.4240(5) 0.8724(5) 0.0609(3) 0.0397(14) Uani 1 1 d U . .
H53 H 0.4589 0.8541 0.0150 0.048 Uiso 1 1 calc R . .
C54 C 0.3286(5) 0.8328(4) 0.0939(3) 0.0302(12) Uani 1 1 d U . .
H54 H 0.2975 0.7878 0.0703 0.036 Uiso 1 1 calc R . .
Cl1 Cl 0.02427(10) 0.56584(10) 0.25084(6) 0.0241(3) Uani 1 1 d U . .
Cl2 Cl 0.15840(12) 0.61986(12) 0.08086(7) 0.0329(3) Uani 1 1 d U . .
N1 N 0.4007(3) 0.5615(3) 0.2716(2) 0.0189(8) Uani 1 1 d U . .
N2 N 0.2832(3) 0.5548(3) 0.2820(2) 0.0157(8) Uani 1 1 d U . .
O1 O 0.3770(3) 0.5889(3) 0.15698(16) 0.0171(7) Uani 1 1 d U . .
O2 O 0.4818(3) 0.4222(3) 0.36884(19) 0.0305(8) Uani 1 1 d U . .
H2 H 0.4674 0.4628 0.3325 0.046 Uiso 1 1 calc R . .
C80 C 0.7283(7) 0.2371(7) 0.3339(4) 0.0640(19) Uani 1 1 d DU . .
H80 H 0.6535 0.2996 0.3359 0.077 Uiso 1 1 calc R A 1
Cl81 Cl 0.7751(2) 0.21506(19) 0.41368(13) 0.0828(7) Uani 1 1 d U B .
Cl82 Cl 0.7010(2) 0.11501(19) 0.30950(12) 0.0780(6) Uani 1 1 d U B .
Cl83 Cl 0.8378(3) 0.2765(4) 0.27116(15) 0.0983(13) Uani 0.888(6) 1 d PDU B 1
C85 C 0.4394(8) 0.0903(8) 0.5973(5) 0.078(2) Uani 1 1 d DU . .
H85 H 0.4479 0.0073 0.6018 0.093 Uiso 1 1 calc R B 1
Cl86 Cl 0.2972(2) 0.1569(3) 0.5814(2) 0.0957(12) Uani 0.888(6) 1 d PDU B 1
Cl87 Cl 0.5429(2) 0.1180(2) 0.52567(14) 0.0851(7) Uani 1 1 d U B .
Cl88 Cl 0.4756(3) 0.1243(3) 0.67042(18) 0.1274(12) Uani 1 1 d U B .
Cl89 Cl 0.2957(11) 0.172(2) 0.6208(17) 0.0957(12) Uani 0.112(6) 1 d PDU B 2
Cl84 Cl 0.749(3) 0.3446(19) 0.2701(10) 0.0983(13) Uani 0.112(6) 1 d PDU B 2

loop_
_atom_site_aniso_label
_atom_site_aniso_U_11
_atom_site_aniso_U_22
_atom_site_aniso_U_33
_atom_site_aniso_U_23
_atom_site_aniso_U_13
_atom_site_aniso_U_12
Ru1 0.0131(2) 0.0168(2) 0.0141(2) -0.00206(14) -0.00130(14) -0.00865(15)
As1 0.0185(3) 0.0167(3) 0.0176(3) -0.00272(19) -0.00194(19) -0.00955(19)
As2 0.0174(3) 0.0170(3) 0.0200(3) -0.00330(19) -0.00159(19) -0.00824(19)
C1 0.019(2) 0.014(2) 0.022(2) -0.0043(18) -0.0017(18) -0.0063(18)
C2 0.015(2) 0.022(2) 0.028(3) -0.001(2) -0.0055(18) -0.0085(19)
C3 0.023(3) 0.037(3) 0.028(3) -0.006(2) -0.002(2) -0.015(2)
C4 0.030(3) 0.038(3) 0.030(3) -0.001(2) 0.004(2) -0.020(2)
C5 0.021(3) 0.046(3) 0.047(3) 0.005(3) -0.004(2) -0.019(2)
C6 0.033(3) 0.077(5) 0.042(3) 0.006(3) -0.017(3) -0.031(3)
C7 0.032(3) 0.070(4) 0.024(3) 0.000(3) -0.006(2) -0.028(3)
C8 0.021(2) 0.018(2) 0.022(2) -0.0076(19) -0.0006(19) -0.0089(19)
C9 0.030(2) 0.024(2) 0.021(2) -0.0003(19) -0.0042(19) -0.019(2)
C10 0.032(3) 0.026(3) 0.025(3) 0.001(2) -0.006(2) -0.017(2)
C11 0.046(3) 0.044(3) 0.030(3) 0.009(2) -0.016(2) -0.029(3)
C12 0.060(4) 0.056(4) 0.022(3) 0.009(3) -0.013(2) -0.038(3)
C13 0.053(3) 0.034(3) 0.022(3) 0.003(2) -0.005(2) -0.031(2)
C14 0.039(3) 0.023(2) 0.018(2) -0.0029(19) 0.000(2) -0.022(2)
C15 0.063(4) 0.053(4) 0.021(3) -0.002(3) 0.002(3) -0.041(3)
C16 0.062(4) 0.045(3) 0.024(3) -0.012(2) 0.016(3) -0.036(3)
C17 0.045(3) 0.029(3) 0.030(3) -0.006(2) 0.010(2) -0.022(2)
C18 0.041(3) 0.026(3) 0.022(3) -0.003(2) 0.004(2) -0.020(2)
C19 0.024(2) 0.015(2) 0.024(3) -0.0048(18) 0.0018(19) -0.0074(19)
C20 0.038(3) 0.024(3) 0.029(3) -0.002(2) -0.002(2) -0.017(2)
C21 0.058(4) 0.032(3) 0.036(3) -0.005(2) 0.005(3) -0.027(3)
C22 0.057(4) 0.029(3) 0.030(3) 0.005(2) 0.004(3) -0.017(3)
C23 0.044(3) 0.029(3) 0.028(3) -0.001(2) -0.002(2) -0.007(2)
C24 0.034(3) 0.025(3) 0.029(3) -0.004(2) -0.002(2) -0.015(2)
C25 0.029(3) 0.023(2) 0.020(2) 0.0002(19) -0.0041(19) -0.017(2)
C26 0.029(3) 0.034(3) 0.044(4) -0.013(3) -0.007(2) -0.014(2)
C27 0.031(3) 0.040(3) 0.051(4) -0.007(3) -0.020(3) -0.013(2)
C28 0.041(3) 0.041(3) 0.035(3) -0.008(2) -0.008(2) -0.025(3)
C29 0.045(3) 0.032(3) 0.029(3) -0.011(2) -0.001(2) -0.021(2)
C30 0.031(3) 0.023(2) 0.027(3) -0.003(2) -0.008(2) -0.010(2)
C31 0.024(2) 0.019(2) 0.021(2) -0.0087(19) 0.0030(18) -0.0102(19)
C32 0.028(3) 0.025(3) 0.024(3) -0.002(2) -0.003(2) -0.011(2)
C33 0.031(3) 0.026(3) 0.024(3) -0.003(2) 0.004(2) -0.012(2)
C34 0.022(3) 0.039(3) 0.038(3) -0.009(2) 0.003(2) -0.008(2)
C35 0.026(3) 0.054(4) 0.037(3) -0.002(3) -0.006(2) -0.004(3)
C36 0.029(3) 0.038(3) 0.025(3) 0.002(2) -0.005(2) -0.006(2)
C37 0.028(3) 0.018(2) 0.020(2) -0.0037(18) -0.0018(18) -0.0141(19)
C38 0.028(3) 0.021(2) 0.029(3) -0.004(2) -0.002(2) -0.013(2)
C39 0.039(3) 0.025(3) 0.029(3) -0.003(2) -0.011(2) -0.016(2)
C40 0.044(3) 0.027(3) 0.027(3) -0.009(2) 0.001(2) -0.017(2)
C41 0.032(3) 0.033(3) 0.035(3) -0.009(2) 0.007(2) -0.012(2)
C42 0.024(2) 0.023(3) 0.032(3) -0.011(2) -0.001(2) -0.007(2)
C43 0.026(2) 0.022(2) 0.027(3) -0.005(2) -0.005(2) -0.006(2)
C44 0.035(3) 0.032(3) 0.057(4) 0.002(3) -0.020(3) -0.016(2)
C45 0.036(3) 0.032(3) 0.073(5) -0.002(3) -0.026(3) -0.010(3)
C46 0.048(4) 0.033(3) 0.069(5) -0.006(3) -0.036(3) 0.002(3)
C47 0.049(4) 0.042(4) 0.072(5) 0.024(3) -0.019(3) -0.007(3)
C48 0.033(3) 0.036(3) 0.061(4) 0.017(3) -0.009(3) -0.010(3)
C49 0.027(3) 0.020(2) 0.025(3) 0.003(2) -0.003(2) -0.010(2)
C50 0.041(3) 0.031(3) 0.032(3) -0.001(2) -0.004(2) -0.023(2)
C51 0.044(4) 0.040(3) 0.053(4) 0.005(3) -0.013(3) -0.031(3)
C52 0.031(3) 0.037(3) 0.048(4) 0.008(3) 0.004(3) -0.018(3)
C53 0.042(3) 0.035(3) 0.039(3) 0.002(3) 0.012(3) -0.017(3)
C54 0.040(3) 0.022(3) 0.027(3) 0.001(2) 0.001(2) -0.013(2)
Cl1 0.0180(6) 0.0330(6) 0.0243(6) -0.0009(5) -0.0008(5) -0.0138(5)
Cl2 0.0323(7) 0.0365(7) 0.0341(8) -0.0039(6) -0.0039(5) -0.0162(6)
N1 0.0167(19) 0.022(2) 0.022(2) -0.0025(16) -0.0036(15) -0.0107(16)
N2 0.0147(18) 0.0140(18) 0.020(2) -0.0022(15) -0.0038(15) -0.0054(15)
O1 0.0157(15) 0.0185(16) 0.0203(17) -0.0031(13) -0.0033(12) -0.0085(13)
O2 0.0258(19) 0.036(2) 0.031(2) 0.0015(16) -0.0075(15) -0.0097(16)
C80 0.064(5) 0.060(4) 0.065(5) -0.001(4) -0.010(4) -0.013(4)
Cl81 0.117(2) 0.0662(13) 0.0739(15) -0.0025(11) -0.0339(13) -0.0275(13)
Cl82 0.0993(17) 0.0726(14) 0.0809(15) 0.0164(11) -0.0395(13) -0.0461(12)
Cl83 0.103(3) 0.148(3) 0.0706(17) -0.0062(17) -0.0012(16) -0.084(3)
C85 0.085(5) 0.065(5) 0.096(6) -0.003(5) -0.026(4) -0.034(4)
Cl86 0.0728(16) 0.099(2) 0.131(3) 0.039(2) -0.0444(17) -0.0498(14)
Cl87 0.0945(17) 0.0760(15) 0.1022(18) 0.0059(13) -0.0289(13) -0.0473(13)
Cl88 0.127(3) 0.161(3) 0.112(2) -0.037(2) -0.045(2) -0.039(2)
Cl89 0.0728(16) 0.099(2) 0.131(3) 0.039(2) -0.0444(17) -0.0498(14)
Cl84 0.103(3) 0.148(3) 0.0706(17) -0.0062(17) -0.0012(16) -0.084(3)

loop_
_atom_type_symbol
_atom_type_description
_atom_type_scat_dispersion_real
_atom_type_scat_dispersion_imag
_atom_type_scat_source
C C 0.0033 0.0016 'International Tables Vol C Tables 4.2.6.8 and 6.1.1.4'
H H 0.0000 0.0000 'International Tables Vol C Tables 4.2.6.8 and 6.1.1.4'
As As 0.0499 2.0058 'International Tables Vol C Tables 4.2.6.8 and 6.1.1.4'
Cl Cl 0.1484 0.1585 'International Tables Vol C Tables 4.2.6.8 and 6.1.1.4'
N N 0.0061 0.0033 'International Tables Vol C Tables 4.2.6.8 and 6.1.1.4'
O O 0.0106 0.0060 'International Tables Vol C Tables 4.2.6.8 and 6.1.1.4'
Ru Ru -1.2594 0.8363 'International Tables Vol C Tables 4.2.6.8 and 6.1.1.4'

loop_
_geom_angle_atom_site_label_1
_geom_angle_atom_site_label_2
_geom_angle_atom_site_label_3
_geom_angle
O1 Ru1 N2 77.01(13)
O1 Ru1 Cl1 170.42(9)
N2 Ru1 Cl1 93.47(11)
O1 Ru1 Cl2 91.51(9)
N2 Ru1 Cl2 168.45(11)
Cl1 Ru1 Cl2 98.03(4)
O1 Ru1 As1 90.40(9)
N2 Ru1 As1 90.64(10)
Cl1 Ru1 As1 88.68(3)
Cl2 Ru1 As1 90.70(4)
O1 Ru1 As2 88.50(9)
N2 Ru1 As2 89.76(10)
Cl1 Ru1 As2 92.51(3)
Cl2 Ru1 As2 88.67(4)
As1 Ru1 As2 178.71(2)
C31 As1 C25 101.8(2)
C31 As1 C19 105.0(2)
C25 As1 C19 102.5(2)
C31 As1 Ru1 109.29(14)
C25 As1 Ru1 117.78(15)
C19 As1 Ru1 118.59(14)
C43 As2 C37 103.9(2)
C43 As2 C49 103.3(2)
C37 As2 C49 103.6(2)
C43 As2 Ru1 116.03(15)
C37 As2 Ru1 115.79(14)
C49 As2 Ru1 112.65(15)
O1 C1 N1 123.7(4)
O1 C1 C2 117.7(4)
N1 C1 C2 118.6(4)
C3 C2 C7 119.8(4)
C3 C2 C1 119.7(4)
C7 C2 C1 120.4(5)
C2 C3 C4 121.1(5)
C2 C3 H3 119.5
C4 C3 H3 119.5
C5 C4 C3 119.8(5)
C5 C4 H4 120.1
C3 C4 H4 120.1
C4 C5 C6 119.5(5)
C4 C5 H5 120.3
C6 C5 H5 120.3
C7 C6 C5 121.1(5)
C7 C6 H6 119.4
C5 C6 H6 119.4
C6 C7 C2 118.7(5)
C6 C7 H7 120.7
C2 C7 H7 120.7
N2 C8 C9 132.5(4)
N2 C8 H8 113.8
C9 C8 H8 113.8
C10 C9 C14 119.6(5)
C10 C9 C8 124.4(5)
C14 C9 C8 115.4(4)
O2 C10 C9 124.5(5)
O2 C10 C11 115.7(5)
C9 C10 C11 119.7(5)
C12 C11 C10 121.4(6)
C12 C11 H11 119.3
C10 C11 H11 119.3
C11 C12 C13 121.5(5)
C11 C12 H12 119.2
C13 C12 H12 119.2
C15 C13 C12 122.4(5)
C15 C13 C14 118.9(6)
C12 C13 C14 118.7(5)
C18 C14 C13 118.0(5)
C18 C14 C9 123.0(5)
C13 C14 C9 118.9(5)
C16 C15 C13 121.8(6)
C16 C15 H15 119.1
C13 C15 H15 119.1
C15 C16 C17 119.5(5)
C15 C16 H16 120.2
C17 C16 H16 120.2
C18 C17 C16 120.8(6)
C18 C17 H17 119.6
C16 C17 H17 119.6
C17 C18 C14 120.9(5)
C17 C18 H18 119.5
C14 C18 H18 119.5
C20 C19 C24 119.2(5)
C20 C19 As1 120.5(4)
C24 C19 As1 120.2(3)
C21 C20 C19 120.1(5)
C21 C20 H20 120.0
C19 C20 H20 120.0
C22 C21 C20 120.7(5)
C22 C21 H21 119.7
C20 C21 H21 119.7
C21 C22 C23 120.3(5)
C21 C22 H22 119.8
C23 C22 H22 119.8
C22 C23 C24 119.4(6)
C22 C23 H23 120.3
C24 C23 H23 120.3
C19 C24 C23 120.3(5)
C19 C24 H24 119.9
C23 C24 H24 119.9
C26 C25 C30 119.9(5)
C26 C25 As1 120.1(4)
C30 C25 As1 120.0(4)
C25 C26 C27 119.3(5)
C25 C26 H26 120.3
C27 C26 H26 120.3
C28 C27 C26 120.4(5)
C28 C27 H27 119.8
C26 C27 H27 119.8
C27 C28 C29 120.4(5)
C27 C28 H28 119.8
C29 C28 H28 119.8
C28 C29 C30 120.3(5)
C28 C29 H29 119.9
C30 C29 H29 119.9
C25 C30 C29 119.7(5)
C25 C30 H30 120.1
C29 C30 H30 120.1
C36 C31 C32 119.4(5)
C36 C31 As1 124.1(4)
C32 C31 As1 116.1(4)
C33 C32 C31 120.2(5)
C33 C32 H32 119.9
C31 C32 H32 119.9
C32 C33 C34 120.3(5)
C32 C33 H33 119.9
C34 C33 H33 119.9
C35 C34 C33 119.8(5)
C35 C34 H34 120.1
C33 C34 H34 120.1
C34 C35 C36 120.1(5)
C34 C35 H35 119.9
C36 C35 H35 119.9
C31 C36 C35 120.2(5)
C31 C36 H36 119.9
C35 C36 H36 119.9
C42 C37 C38 119.4(5)
C42 C37 As2 122.2(4)
C38 C37 As2 118.4(4)
C39 C38 C37 119.7(5)
C39 C38 H38 120.2
C37 C38 H38 120.2
C38 C39 C40 121.3(5)
C38 C39 H39 119.4
C40 C39 H39 119.4
C41 C40 C39 119.3(5)
C41 C40 H40 120.4
C39 C40 H40 120.4
C40 C41 C42 120.6(5)
C40 C41 H41 119.7
C42 C41 H41 119.7
C37 C42 C41 119.8(5)
C37 C42 H42 120.1
C41 C42 H42 120.1
C48 C43 C44 118.3(5)
C48 C43 As2 122.7(4)
C44 C43 As2 119.0(4)
C45 C44 C43 120.6(6)
C45 C44 H44 119.7
C43 C44 H44 119.7
C44 C45 C46 120.5(6)
C44 C45 H45 119.7
C46 C45 H45 119.7
C47 C46 C45 119.3(6)
C47 C46 H46 120.3
C45 C46 H46 120.3
C46 C47 C48 120.8(6)
C46 C47 H47 119.6
C48 C47 H47 119.6
C43 C48 C47 120.5(6)
C43 C48 H48 119.8
C47 C48 H48 119.8
C54 C49 C50 120.1(5)
C54 C49 As2 117.1(4)
C50 C49 As2 122.7(4)
C51 C50 C49 118.8(5)
C51 C50 H50 120.6
C49 C50 H50 120.6
C52 C51 C50 120.8(5)
C52 C51 H51 119.6
C50 C51 H51 119.6
C51 C52 C53 120.4(5)
C51 C52 H52 119.8
C53 C52 H52 119.8
C54 C53 C52 119.3(6)
C54 C53 H53 120.4
C52 C53 H53 120.4
C49 C54 C53 120.6(5)
C49 C54 H54 119.7
C53 C54 H54 119.7
C1 N1 N2 111.3(4)
C8 N2 N1 118.4(4)
C8 N2 Ru1 127.4(3)
N1 N2 Ru1 114.1(3)
C1 O1 Ru1 113.7(3)
C10 O2 H2 109.5
Cl81 C80 Cl84 126.0(9)
Cl81 C80 Cl83 109.3(5)
Cl84 C80 Cl83 38.3(10)
Cl81 C80 Cl82 111.9(5)
Cl84 C80 Cl82 119.1(9)
Cl83 C80 Cl82 108.9(5)
Cl81 C80 H80 108.9
Cl84 C80 H80 70.8
Cl83 C80 H80 108.9
Cl82 C80 H80 108.9
Cl88 C85 Cl86 115.4(6)
Cl88 C85 Cl89 88.7(12)
Cl86 C85 Cl89 27.2(10)
Cl88 C85 Cl87 108.9(5)
Cl86 C85 Cl87 109.6(5)
Cl89 C85 Cl87 126.9(12)
Cl88 C85 H85 107.5
Cl86 C85 H85 107.5
Cl89 C85 H85 114.1
Cl87 C85 H85 107.5

loop_
_geom_bond_atom_site_label_1
_geom_bond_atom_site_label_2
_geom_bond_distance
Ru1 O1 2.034(3)
Ru1 N2 2.072(4)
Ru1 Cl1 2.3265(11)
Ru1 Cl2 2.3354(14)
Ru1 As1 2.4779(6)
Ru1 As2 2.4898(6)
As1 C31 1.937(5)
As1 C25 1.939(5)
As1 C19 1.949(5)
As2 C43 1.933(5)
As2 C37 1.945(5)
As2 C49 1.951(5)
C1 O1 1.283(6)
C1 N1 1.326(6)
C1 C2 1.484(6)
C2 C3 1.365(7)
C2 C7 1.398(7)
C3 C4 1.383(7)
C3 H3 0.9500
C4 C5 1.373(8)
C4 H4 0.9500
C5 C6 1.385(9)
C5 H5 0.9500
C6 C7 1.382(8)
C6 H6 0.9500
C7 H7 0.9500
C8 N2 1.287(6)
C8 C9 1.471(7)
C8 H8 0.9500
C9 C10 1.395(7)
C9 C14 1.446(7)
C10 O2 1.348(6)
C10 C11 1.414(8)
C11 C12 1.346(9)
C11 H11 0.9500
C12 C13 1.421(9)
C12 H12 0.9500
C13 C15 1.413(8)
C13 C14 1.424(8)
C14 C18 1.409(8)
C15 C16 1.349(9)
C15 H15 0.9500
C16 C17 1.405(9)
C16 H16 0.9500
C17 C18 1.371(7)
C17 H17 0.9500
C18 H18 0.9500
C19 C20 1.390(7)
C19 C24 1.390(7)
C20 C21 1.374(8)
C20 H20 0.9500
C21 C22 1.372(9)
C21 H21 0.9500
C22 C23 1.381(8)
C22 H22 0.9500
C23 C24 1.392(8)
C23 H23 0.9500
C24 H24 0.9500
C25 C26 1.382(7)
C25 C30 1.382(7)
C26 C27 1.403(8)
C26 H26 0.9500
C27 C28 1.363(8)
C27 H27 0.9500
C28 C29 1.365(8)
C28 H28 0.9500
C29 C30 1.395(7)
C29 H29 0.9500
C30 H30 0.9500
C31 C36 1.383(7)
C31 C32 1.391(7)
C32 C33 1.384(7)
C32 H32 0.9500
C33 C34 1.387(8)
C33 H33 0.9500
C34 C35 1.378(8)
C34 H34 0.9500
C35 C36 1.396(8)
C35 H35 0.9500
C36 H36 0.9500
C37 C42 1.380(7)
C37 C38 1.402(7)
C38 C39 1.371(7)
C38 H38 0.9500
C39 C40 1.377(8)
C39 H39 0.9500
C40 C41 1.374(8)
C40 H40 0.9500
C41 C42 1.394(8)
C41 H41 0.9500
C42 H42 0.9500
C43 C48 1.370(8)
C43 C44 1.402(7)
C44 C45 1.368(8)
C44 H44 0.9500
C45 C46 1.374(9)
C45 H45 0.9500
C46 C47 1.364(10)
C46 H46 0.9500
C47 C48 1.385(9)
C47 H47 0.9500
C48 H48 0.9500
C49 C54 1.374(7)
C49 C50 1.397(7)
C50 C51 1.394(8)
C50 H50 0.9500
C51 C52 1.363(9)
C51 H51 0.9500
C52 C53 1.389(9)
C52 H52 0.9500
C53 C54 1.388(8)
C53 H53 0.9500
C54 H54 0.9500
N1 N2 1.400(5)
O2 H2 0.8400
C80 Cl81 1.726(9)
C80 Cl84 1.760(10)
C80 Cl83 1.763(8)
C80 Cl82 1.768(9)
C80 H80 1.0000
C85 Cl88 1.703(10)
C85 Cl86 1.727(10)
C85 Cl89 1.735(11)
C85 Cl87 1.769(10)
C85 H85 1.0000

loop_
_geom_torsion_atom_site_label_1
_geom_torsion_atom_site_label_2
_geom_torsion_atom_site_label_3
_geom_torsion_atom_site_label_4
_geom_torsion
O1 Ru1 As1 C31 -4.10(18)
N2 Ru1 As1 C31 -81.11(19)
Cl1 Ru1 As1 C31 -174.56(16)
Cl2 Ru1 As1 C31 87.42(16)
As2 Ru1 As1 C31 27.1(10)
O1 Ru1 As1 C25 -119.56(18)
N2 Ru1 As1 C25 163.43(19)
Cl1 Ru1 As1 C25 69.97(16)
Cl2 Ru1 As1 C25 -28.05(16)
As2 Ru1 As1 C25 -88.4(10)
O1 Ru1 As1 C19 116.05(18)
N2 Ru1 As1 C19 39.04(19)
Cl1 Ru1 As1 C19 -54.42(17)
Cl2 Ru1 As1 C19 -152.44(17)
As2 Ru1 As1 C19 147.2(10)
O1 Ru1 As2 C43 129.67(19)
N2 Ru1 As2 C43 -153.3(2)
Cl1 Ru1 As2 C43 -59.86(17)
Cl2 Ru1 As2 C43 38.13(17)
As1 Ru1 As2 C43 98.5(10)
O1 Ru1 As2 C37 -108.15(18)
N2 Ru1 As2 C37 -31.14(19)
Cl1 Ru1 As2 C37 62.32(16)
Cl2 Ru1 As2 C37 160.31(16)
As1 Ru1 As2 C37 -139.3(10)
O1 Ru1 As2 C49 10.85(19)
N2 Ru1 As2 C49 87.86(19)
Cl1 Ru1 As2 C49 -178.68(17)
Cl2 Ru1 As2 C49 -80.70(17)
As1 Ru1 As2 C49 -20.3(10)
O1 C1 C2 C3 -13.3(7)
N1 C1 C2 C3 167.9(4)
O1 C1 C2 C7 163.4(5)
N1 C1 C2 C7 -15.4(7)
C7 C2 C3 C4 3.0(8)
C1 C2 C3 C4 179.7(5)
C2 C3 C4 C5 -0.5(8)
C3 C4 C5 C6 -1.3(9)
C4 C5 C6 C7 0.7(10)
C5 C6 C7 C2 1.7(10)
C3 C2 C7 C6 -3.6(9)
C1 C2 C7 C6 179.7(6)
N2 C8 C9 C10 -34.7(8)
N2 C8 C9 C14 154.6(5)
C14 C9 C10 O2 179.1(4)
C8 C9 C10 O2 8.7(7)
C14 C9 C10 C11 3.9(7)
C8 C9 C10 C11 -166.5(5)
O2 C10 C11 C12 -176.5(5)
C9 C10 C11 C12 -0.9(8)
C10 C11 C12 C13 -1.6(9)
C11 C12 C13 C15 -177.6(5)
C11 C12 C13 C14 1.0(8)
C15 C13 C14 C18 1.2(7)
C12 C13 C14 C18 -177.4(5)
C15 C13 C14 C9 -179.3(4)
C12 C13 C14 C9 2.1(7)
C10 C9 C14 C18 174.9(4)
C8 C9 C14 C18 -13.9(6)
C10 C9 C14 C13 -4.5(7)
C8 C9 C14 C13 166.7(4)
C12 C13 C15 C16 177.7(5)
C14 C13 C15 C16 -0.8(8)
C13 C15 C16 C17 -0.1(8)
C15 C16 C17 C18 0.8(8)
C16 C17 C18 C14 -0.4(8)
C13 C14 C18 C17 -0.6(7)
C9 C14 C18 C17 179.9(5)
C31 As1 C19 C20 -120.2(4)
C25 As1 C19 C20 -14.1(4)
Ru1 As1 C19 C20 117.5(4)
C31 As1 C19 C24 63.3(4)
C25 As1 C19 C24 169.4(4)
Ru1 As1 C19 C24 -59.0(4)
C24 C19 C20 C21 -1.9(8)
As1 C19 C20 C21 -178.4(4)
C19 C20 C21 C22 0.8(9)
C20 C21 C22 C23 0.1(9)
C21 C22 C23 C24 0.0(9)
C20 C19 C24 C23 2.0(8)
As1 C19 C24 C23 178.6(4)
C22 C23 C24 C19 -1.1(8)
C31 As1 C25 C26 -149.2(4)
C19 As1 C25 C26 102.4(4)
Ru1 As1 C25 C26 -29.7(5)
C31 As1 C25 C30 29.7(4)
C19 As1 C25 C30 -78.8(4)
Ru1 As1 C25 C30 149.1(3)
C30 C25 C26 C27 -0.3(8)
As1 C25 C26 C27 178.6(4)
C25 C26 C27 C28 0.4(9)
C26 C27 C28 C29 0.5(9)
C27 C28 C29 C30 -1.5(9)
C26 C25 C30 C29 -0.7(8)
As1 C25 C30 C29 -179.5(4)
C28 C29 C30 C25 1.6(8)
C25 As1 C31 C36 -127.9(4)
C19 As1 C31 C36 -21.4(5)
Ru1 As1 C31 C36 106.8(4)
C25 As1 C31 C32 59.8(4)
C19 As1 C31 C32 166.3(4)
Ru1 As1 C31 C32 -65.5(4)
C36 C31 C32 C33 0.7(7)
As1 C31 C32 C33 173.4(4)
C31 C32 C33 C34 -1.6(8)
C32 C33 C34 C35 1.2(8)
C33 C34 C35 C36 0.0(9)
C32 C31 C36 C35 0.4(8)
As1 C31 C36 C35 -171.7(4)
C34 C35 C36 C31 -0.8(9)
C43 As2 C37 C42 16.7(4)
C49 As2 C37 C42 124.4(4)
Ru1 As2 C37 C42 -111.7(4)
C43 As2 C37 C38 -166.7(4)
C49 As2 C37 C38 -59.0(4)
Ru1 As2 C37 C38 64.9(4)
C42 C37 C38 C39 -0.9(7)
As2 C37 C38 C39 -177.6(4)
C37 C38 C39 C40 1.0(7)
C38 C39 C40 C41 -0.4(8)
C39 C40 C41 C42 -0.2(8)
C38 C37 C42 C41 0.3(7)
As2 C37 C42 C41 176.9(4)
C40 C41 C42 C37 0.2(8)
C37 As2 C43 C48 99.6(5)
C49 As2 C43 C48 -8.4(5)
Ru1 As2 C43 C48 -132.2(5)
C37 As2 C43 C44 -82.9(5)
C49 As2 C43 C44 169.2(4)
Ru1 As2 C43 C44 45.4(5)
C48 C43 C44 C45 -0.5(9)
As2 C43 C44 C45 -178.1(5)
C43 C44 C45 C46 1.2(10)
C44 C45 C46 C47 -0.5(11)
C45 C46 C47 C48 -1.0(12)
C44 C43 C48 C47 -1.0(10)
As2 C43 C48 C47 176.5(6)
C46 C47 C48 C43 1.8(12)
C43 As2 C49 C54 -77.0(4)
C37 As2 C49 C54 174.9(4)
Ru1 As2 C49 C54 49.0(4)
C43 As2 C49 C50 106.1(5)
C37 As2 C49 C50 -2.0(5)
Ru1 As2 C49 C50 -127.9(4)
C54 C49 C50 C51 -1.8(8)
As2 C49 C50 C51 175.0(4)
C49 C50 C51 C52 1.4(9)
C50 C51 C52 C53 -0.7(10)
C51 C52 C53 C54 0.3(9)
C50 C49 C54 C53 1.5(8)
As2 C49 C54 C53 -175.5(4)
C52 C53 C54 C49 -0.7(9)
O1 C1 N1 N2 0.2(6)
C2 C1 N1 N2 178.9(4)
C9 C8 N2 N1 -3.0(7)
C9 C8 N2 Ru1 179.8(4)
C1 N1 N2 C8 179.4(4)
C1 N1 N2 Ru1 -2.9(4)
O1 Ru1 N2 C8 -179.3(4)
Cl1 Ru1 N2 C8 -0.3(4)
Cl2 Ru1 N2 C8 174.3(4)
As1 Ru1 N2 C8 -89.1(4)
As2 Ru1 N2 C8 92.2(4)
O1 Ru1 N2 N1 3.3(3)
Cl1 Ru1 N2 N1 -177.7(3)
Cl2 Ru1 N2 N1 -3.1(7)
As1 Ru1 N2 N1 93.6(3)
As2 Ru1 N2 N1 -85.2(3)
N1 C1 O1 Ru1 2.7(5)
C2 C1 O1 Ru1 -176.0(3)
N2 Ru1 O1 C1 -3.2(3)
Cl1 Ru1 O1 C1 -9.3(7)
Cl2 Ru1 O1 C1 175.6(3)
As1 Ru1 O1 C1 -93.7(3)
As2 Ru1 O1 C1 86.9(3)
